data_1541079
loop_
_publ_author_name
'Palkina, K.K.'
'Chudinova, N.N.'
'Balagina, G.M.'
'Maksimova, S.I.'
'Chibiskova, N.T.'

_publ_section_title
;
 Synthesis of acid polyphosphates of rare-earth metals and the structure
 of Er H (P O3)4
;
_journal_name_full 'Izvestiya Akademii Nauk SSSR, Neorganicheskie Materialy'
_journal_page_first 1561
_journal_page_last 1566
_journal_volume 18
_journal_year 1982
_chemical_formula_sum 'Er H O12 P4'
_chemical_name_systematic 'Er H (P O3)4'
_space_group_IT_number 14
_symmetry_space_group_name_Hall '-P 2yab'
_symmetry_space_group_name_H-M 'P 1 21/a 1'
_cell_angle_alpha 90
_cell_angle_beta 100.95
_cell_angle_gamma 90
_cell_formula_units_Z 4
_cell_length_a 9.574
_cell_length_b 7.096
_cell_length_c 13.637
_cell_volume 909.591
_citation_journal_id_ASTM IVNMAW
_cod_data_source_file Palkina_IVNMAW_1982_1773.cif
_cod_data_source_block H1Er1O12P4
_cod_original_cell_volume 909.5906
_cod_original_sg_symbol_Hall '-P 2ybc (z,y,-x)'
_cod_original_formula_sum 'H1 Er1 O12 P4'
_cod_database_code 1541079

loop_
_symmetry_equiv_pos_as_xyz
x,y,z
-x+1/2,y+1/2,-z
-x,-y,-z
x-1/2,-y-1/2,z

loop_
_atom_site_label
_atom_site_type_symbol
_atom_site_fract_x
_atom_site_fract_y
_atom_site_fract_z
_atom_site_occupancy
_atom_site_U_iso_or_equiv
H1 H+1 0.045 0.682 0.181 1 0.0
P4 P+5 0.1883 0.154 0.1009 1 0.0
O2 O-2 0.289 0.5466 0.3654 1 0.0
O4 O-2 0.3274 0.6882 0.1664 1 0.0
O6 O-2 0.1418 0.6753 0.4854 1 0.0
P3 P+5 0.3759 0.825 0.0989 1 0.0
O9 O-2 0.2634 0.9787 0.0569 1 0.0
O10 O-2 0.2968 0.2932 0.1417 1 0.0
Er1 Er+3 0.44063 0.44403 0.27038 1 0.0
O7 O-2 0.3797 0.1686 0.3365 1 0.0
P1 P+5 0.2047 0.712 0.3882 1 0.0
P2 P+5 0.2893 0.1018 0.4053 1 0.0
O12 O-2 0.0142 0.5715 0.1431 1 0.0
O11 O-2 0.3138 0.8799 0.418 1 0.0
O8 O-2 0.0893 0.0795 0.1618 1 0.0
O5 O-2 0.0826 0.773 0.3089 1 0.0
O3 O-2 0.4062 0.7312 0.0001 1 0.0
O1 O-2 0.1338 0.1406 0.3837 1 0.0
